data_7003056
loop_
_publ_author_name
'Petrov, Alex R.'
'Rufanov, Konstantin A.'
'Ziemer, Burkhard'
'Neubauer, Petra'
'Kotov, Vasily V.'
'Sundermeyer, J\"org'

_publ_section_title
;
 P-Amino-cyclopentadienylidene-phosphoranes versus
 P-cyclopentadienyl-iminophosphoranes---tautomeric protic forms of a
 new bidentate CpPN ligand system
;
_journal_issue 7
_journal_name_full 'Dalton Transactions'
_journal_page_first 909
_journal_page_last 915
_journal_paper_doi 10.1039/b710419g
_journal_year 2008
_chemical_formula_moiety 'C29 H32 N P'
_chemical_formula_sum 'C29 H32 N P'
_chemical_formula_weight 425.53
_chemical_name_common
;P-(N-2,6-diisopropylanilino)-cyclopentadienylidene-
diphenylphosphorane
;
_chemical_name_systematic
;
P-(N-2,6-diisopropylanilino)-cyclopentadienylidene-
diphenylphosphorane
;
_space_group_IT_number 14
_symmetry_cell_setting monoclinic
_symmetry_space_group_name_Hall '-P 2ybc'
_symmetry_space_group_name_H-M 'P 1 21/c 1'
_atom_sites_solution_hydrogens geom
_atom_sites_solution_primary direct
_atom_sites_solution_secondary difmap
_audit_creation_method SHELXL-97
_cell_angle_alpha 90.00
_cell_angle_beta 99.73(2)
_cell_angle_gamma 90.00
_cell_formula_units_Z 4
_cell_length_a 9.781(2)
_cell_length_b 23.416(2)
_cell_length_c 10.692(3)
_cell_measurement_reflns_used 3000
_cell_measurement_temperature 180(2)
_cell_measurement_theta_max 25.0
_cell_measurement_theta_min 2.5
_cell_volume 2413.6(9)
_computing_cell_refinement 'IPDS2.87 (Stoe & Cie, 1997)'
_computing_data_collection 'IPDS2.87 (Stoe & Cie, 1997)'
_computing_data_reduction 'IPDS2.87 (Stoe & Cie, 1997)'
_computing_molecular_graphics 'DIAMOND (Brandenburg, 1999)'
_computing_publication_material 'SHELXL97 (Sheldrick, 1997)'
_computing_structure_refinement 'SHELXL97 (Sheldrick, 1997)'
_computing_structure_solution 'SHELXS97 (Sheldrick, 1990)'
_diffrn_ambient_temperature 180(2)
_diffrn_detector_area_resol_mean 6.667
_diffrn_measured_fraction_theta_full 0.976
_diffrn_measured_fraction_theta_max 0.976
_diffrn_measurement_device 'Stoe IPDS diffractometer'
_diffrn_measurement_method '\f-oscill.,\f-incr.=1.4\%,174 exposures'
_diffrn_radiation_monochromator 'planar graphite'
_diffrn_radiation_source 'fine-focus sealed X-ray tube'
_diffrn_radiation_type MoK\a
_diffrn_radiation_wavelength 0.71073
_diffrn_reflns_av_R_equivalents 0.0673
_diffrn_reflns_av_sigmaI/netI 0.0483
_diffrn_reflns_limit_h_max 12
_diffrn_reflns_limit_h_min -12
_diffrn_reflns_limit_k_max 27
_diffrn_reflns_limit_k_min -27
_diffrn_reflns_limit_l_max 13
_diffrn_reflns_limit_l_min -13
_diffrn_reflns_number 16846
_diffrn_reflns_theta_full 25.93
_diffrn_reflns_theta_max 25.93
_diffrn_reflns_theta_min 2.28
_diffrn_standards_decay_% 0
_diffrn_standards_interval_count 0
_diffrn_standards_interval_time 0
_diffrn_standards_number 0
_exptl_absorpt_coefficient_mu 0.130
_exptl_absorpt_correction_T_max 0.9597
_exptl_absorpt_correction_T_min 0.9033
_exptl_absorpt_correction_type refdelf
_exptl_absorpt_process_details
;
The correction was carried out by ABSCOR (Stoe, 1997), a modification of
DIFABS (Walker, N. & Stuart, D. (1983). Acta Cryst. A39, 158-166.
In contrary to DIFABS, ABSCOR loads F^2^ values instead of F ones.
;
_exptl_crystal_colour yellow
_exptl_crystal_density_diffrn 1.171
_exptl_crystal_density_method none
_exptl_crystal_description block
_exptl_crystal_F_000 912
_exptl_crystal_size_max 0.80
_exptl_crystal_size_mid 0.80
_exptl_crystal_size_min 0.32
_refine_diff_density_max 0.304
_refine_diff_density_min -0.287
_refine_diff_density_rms 0.049
_refine_ls_extinction_method none
_refine_ls_goodness_of_fit_ref 1.030
_refine_ls_hydrogen_treatment mixed
_refine_ls_matrix_type full
_refine_ls_number_parameters 287
_refine_ls_number_reflns 4597
_refine_ls_number_restraints 1
_refine_ls_restrained_S_all 1.030
_refine_ls_R_factor_all 0.0504
_refine_ls_R_factor_gt 0.0396
_refine_ls_shift/su_max 0.001
_refine_ls_shift/su_mean 0.000
_refine_ls_structure_factor_coef Fsqd
_refine_ls_weighting_details 'calc w=1/[\s^2^(Fo^2^)+(0.0695P)^2^+0.0426P] where P=(Fo^2^+2Fc^2^)/3'
_refine_ls_weighting_scheme calc
_refine_ls_wR_factor_gt 0.1016
_refine_ls_wR_factor_ref 0.1065
_reflns_number_gt 3757
_reflns_number_total 4597
_reflns_threshold_expression I>2sigma(I)
_cod_data_source_file b710419g.txt
_cod_data_source_block ruf18
_cod_original_sg_symbol_H-M 'P 21/c'
_cod_database_code 7003056

loop_
_symmetry_equiv_pos_as_xyz
'x, y, z'
'-x, y+1/2, -z+1/2'
'-x, -y, -z'
'x, -y-1/2, z-1/2'

loop_
_atom_site_label
_atom_site_type_symbol
_atom_site_fract_x
_atom_site_fract_y
_atom_site_fract_z
_atom_site_U_iso_or_equiv
_atom_site_adp_type
_atom_site_occupancy
_atom_site_symmetry_multiplicity
_atom_site_calc_flag
_atom_site_refinement_flags
_atom_site_disorder_assembly
_atom_site_disorder_group
C1 C -0.06088(14) 0.42009(6) 1.01990(13) 0.0166(3) Uani 1 1 d . . .
C2 C -0.19185(14) 0.44410(7) 0.96676(14) 0.0214(3) Uani 1 1 d . . .
H2 H -0.2249 0.4506 0.8792 0.026 Uiso 1 1 calc R . .
C3 C -0.26207(15) 0.45627(7) 1.06535(15) 0.0236(3) Uani 1 1 d . . .
H3 H -0.3522 0.4724 1.0571 0.028 Uiso 1 1 calc R . .
C4 C -0.17699(17) 0.44061(7) 1.18047(15) 0.0258(3) Uani 1 1 d . . .
H4 H -0.2001 0.4450 1.2628 0.031 Uiso 1 1 calc R . .
C5 C -0.05426(16) 0.41783(6) 1.15366(14) 0.0212(3) Uani 1 1 d . . .
H5 H 0.0205 0.4034 1.2137 0.025 Uiso 1 1 calc R . .
C6 C 0.19731(14) 0.36089(6) 1.04061(13) 0.0187(3) Uani 1 1 d . . .
C7 C 0.23369(16) 0.30363(7) 1.06147(16) 0.0272(4) Uani 1 1 d . . .
H7 H 0.1792 0.2745 1.0155 0.033 Uiso 1 1 calc R . .
C8 C 0.35036(19) 0.28936(8) 1.15005(19) 0.0405(4) Uani 1 1 d . . .
H8 H 0.3752 0.2504 1.1648 0.049 Uiso 1 1 calc R . .
C9 C 0.42984(18) 0.33181(9) 1.2164(2) 0.0441(5) Uani 1 1 d . . .
H9 H 0.5094 0.3219 1.2764 0.053 Uiso 1 1 calc R . .
C10 C 0.39476(18) 0.38818(8) 1.19627(19) 0.0401(5) Uani 1 1 d . . .
H10 H 0.4497 0.4171 1.2426 0.048 Uiso 1 1 calc R . .
C11 C 0.27929(16) 0.40312(7) 1.10841(16) 0.0279(4) Uani 1 1 d . . .
H11 H 0.2558 0.4422 1.0943 0.033 Uiso 1 1 calc R . .
C12 C -0.03848(14) 0.31984(6) 0.85966(13) 0.0172(3) Uani 1 1 d . . .
C13 C 0.02221(15) 0.28396(7) 0.77968(14) 0.0224(3) Uani 1 1 d . . .
H13 H 0.1127 0.2920 0.7632 0.027 Uiso 1 1 calc R . .
C14 C -0.04921(17) 0.23691(7) 0.72463(15) 0.0283(3) Uani 1 1 d . . .
H14 H -0.0077 0.2129 0.6700 0.034 Uiso 1 1 calc R . .
C15 C -0.18091(17) 0.22452(7) 0.74842(16) 0.0317(4) Uani 1 1 d . . .
H15 H -0.2298 0.1923 0.7096 0.038 Uiso 1 1 calc R . .
C16 C -0.24092(16) 0.25916(7) 0.82884(17) 0.0308(4) Uani 1 1 d . . .
H16 H -0.3309 0.2505 0.8458 0.037 Uiso 1 1 calc R . .
C17 C -0.17018(15) 0.30654(7) 0.88490(15) 0.0228(3) Uani 1 1 d . . .
H17 H -0.2116 0.3300 0.9406 0.027 Uiso 1 1 calc R . .
C18 C 0.10774(14) 0.40550(6) 0.69644(13) 0.0166(3) Uani 1 1 d . . .
C19 C 0.24600(14) 0.39627(6) 0.68178(14) 0.0188(3) Uani 1 1 d . . .
C20 C 0.27049(16) 0.37385(7) 0.56621(15) 0.0247(3) Uani 1 1 d . . .
H20 H 0.3632 0.3671 0.5542 0.030 Uiso 1 1 calc R . .
C21 C 0.16239(16) 0.36143(7) 0.46947(14) 0.0267(3) Uani 1 1 d . . .
H21 H 0.1807 0.3451 0.3927 0.032 Uiso 1 1 calc R . .
C22 C 0.02673(16) 0.37284(7) 0.48446(14) 0.0239(3) Uani 1 1 d . . .
H22 H -0.0469 0.3650 0.4166 0.029 Uiso 1 1 calc R . .
C23 C -0.00340(14) 0.39556(6) 0.59678(13) 0.0180(3) Uani 1 1 d . . .
C24 C 0.36862(14) 0.41133(7) 0.78404(15) 0.0225(3) Uani 1 1 d . . .
H24 H 0.3309 0.4262 0.8590 0.027 Uiso 1 1 calc R . .
C25 C 0.45962(16) 0.35962(8) 0.82797(17) 0.0329(4) Uani 1 1 d . . .
H25A H 0.4023 0.3293 0.8553 0.049 Uiso 1 1 calc R . .
H25B H 0.5317 0.3707 0.8990 0.049 Uiso 1 1 calc R . .
H25C H 0.5032 0.3457 0.7577 0.049 Uiso 1 1 calc R . .
C26 C 0.45533(16) 0.45899(7) 0.73759(17) 0.0304(4) Uani 1 1 d . . .
H26A H 0.4967 0.4450 0.6661 0.046 Uiso 1 1 calc R . .
H26B H 0.5291 0.4706 0.8068 0.046 Uiso 1 1 calc R . .
H26C H 0.3956 0.4918 0.7103 0.046 Uiso 1 1 calc R . .
C27 C -0.15176(14) 0.41164(7) 0.60943(14) 0.0205(3) Uani 1 1 d . . .
H27 H -0.1618 0.4049 0.6998 0.025 Uiso 1 1 calc R . .
C28 C -0.17519(17) 0.47522(8) 0.58293(17) 0.0328(4) Uani 1 1 d . . .
H28A H -0.1091 0.4974 0.6430 0.049 Uiso 1 1 calc R . .
H28B H -0.2700 0.4854 0.5926 0.049 Uiso 1 1 calc R . .
H28C H -0.1616 0.4837 0.4961 0.049 Uiso 1 1 calc R . .
C29 C -0.26194(16) 0.37536(8) 0.52664(17) 0.0325(4) Uani 1 1 d . . .
H29A H -0.2600 0.3832 0.4369 0.049 Uiso 1 1 calc R . .
H29B H -0.3537 0.3848 0.5459 0.049 Uiso 1 1 calc R . .
H29C H -0.2426 0.3348 0.5441 0.049 Uiso 1 1 calc R . .
N N 0.07561(11) 0.42507(5) 0.81651(11) 0.0157(3) Uani 1 1 d D . .
H1 H 0.0900(16) 0.4610(6) 0.8372(15) 0.019 Uiso 1 1 d D . .
P P 0.04375(3) 0.383747(15) 0.93312(3) 0.01388(12) Uani 1 1 d . . .

loop_
_atom_site_aniso_label
_atom_site_aniso_U_11
_atom_site_aniso_U_22
_atom_site_aniso_U_33
_atom_site_aniso_U_23
_atom_site_aniso_U_13
_atom_site_aniso_U_12
C1 0.0178(7) 0.0145(8) 0.0175(7) -0.0014(5) 0.0029(5) 0.0004(5)
C2 0.0227(7) 0.0218(9) 0.0187(7) -0.0037(6) 0.0000(6) 0.0051(6)
C3 0.0207(7) 0.0197(8) 0.0319(8) -0.0044(6) 0.0086(6) 0.0030(6)
C4 0.0380(9) 0.0206(9) 0.0223(8) 0.0002(6) 0.0150(6) 0.0026(6)
C5 0.0287(8) 0.0174(8) 0.0172(7) 0.0010(5) 0.0034(6) 0.0025(6)
C6 0.0166(7) 0.0184(8) 0.0209(7) 0.0045(6) 0.0026(5) 0.0023(5)
C7 0.0261(8) 0.0200(9) 0.0337(9) 0.0032(6) 0.0002(6) 0.0033(6)
C8 0.0376(10) 0.0269(11) 0.0526(12) 0.0112(8) -0.0048(8) 0.0128(7)
C9 0.0276(9) 0.0403(12) 0.0560(12) 0.0138(9) -0.0171(8) 0.0068(8)
C10 0.0286(9) 0.0340(11) 0.0502(11) 0.0054(8) -0.0151(8) -0.0041(7)
C11 0.0245(8) 0.0206(9) 0.0346(9) 0.0055(7) -0.0062(6) 0.0001(6)
C12 0.0200(7) 0.0128(7) 0.0183(7) 0.0019(5) 0.0017(5) -0.0003(5)
C13 0.0258(8) 0.0174(8) 0.0252(8) -0.0003(6) 0.0078(6) -0.0002(6)
C14 0.0395(9) 0.0176(9) 0.0277(8) -0.0046(6) 0.0060(7) 0.0009(7)
C15 0.0369(9) 0.0172(9) 0.0379(9) -0.0031(7) -0.0022(7) -0.0071(6)
C16 0.0222(8) 0.0219(9) 0.0474(10) -0.0006(7) 0.0036(7) -0.0057(6)
C17 0.0210(7) 0.0175(8) 0.0305(8) 0.0010(6) 0.0061(6) 0.0002(6)
C18 0.0198(7) 0.0132(8) 0.0177(7) 0.0018(5) 0.0062(5) -0.0006(5)
C19 0.0191(7) 0.0149(8) 0.0230(7) 0.0013(6) 0.0053(6) -0.0005(5)
C20 0.0215(7) 0.0268(9) 0.0279(8) -0.0020(6) 0.0099(6) 0.0029(6)
C21 0.0305(8) 0.0314(10) 0.0198(7) -0.0038(6) 0.0090(6) 0.0025(7)
C22 0.0246(7) 0.0282(9) 0.0183(7) -0.0014(6) 0.0014(6) -0.0006(6)
C23 0.0191(7) 0.0174(8) 0.0177(7) 0.0037(5) 0.0040(5) 0.0003(5)
C24 0.0161(7) 0.0240(9) 0.0281(8) -0.0042(6) 0.0057(6) -0.0003(5)
C25 0.0236(8) 0.0310(10) 0.0409(10) -0.0004(8) -0.0036(7) 0.0023(7)
C26 0.0215(8) 0.0270(10) 0.0440(10) -0.0062(7) 0.0090(7) -0.0046(6)
C27 0.0166(7) 0.0270(9) 0.0175(7) 0.0008(6) 0.0019(5) -0.0001(6)
C28 0.0257(8) 0.0295(10) 0.0427(10) 0.0044(7) 0.0044(7) 0.0072(7)
C29 0.0200(8) 0.0422(11) 0.0347(9) -0.0070(8) 0.0028(6) -0.0052(7)
N 0.0177(6) 0.0121(7) 0.0175(6) -0.0013(5) 0.0038(5) -0.0004(4)
P 0.01358(18) 0.0125(2) 0.01529(19) 0.00042(13) 0.00170(13) 0.00078(12)

loop_
_atom_type_symbol
_atom_type_description
_atom_type_scat_dispersion_real
_atom_type_scat_dispersion_imag
_atom_type_scat_source
C C 0.0033 0.0016 'International Tables Vol C Tables 4.2.6.8 and 6.1.1.4'
H H 0.0000 0.0000 'International Tables Vol C Tables 4.2.6.8 and 6.1.1.4'
N N 0.0061 0.0033 'International Tables Vol C Tables 4.2.6.8 and 6.1.1.4'
P P 0.1023 0.0942 'International Tables Vol C Tables 4.2.6.8 and 6.1.1.4'

loop_
_geom_angle_atom_site_label_1
_geom_angle_atom_site_label_2
_geom_angle_atom_site_label_3
_geom_angle
_geom_angle_site_symmetry_1
_geom_angle_site_symmetry_3
_geom_angle_publ_flag
C5 C1 C2 107.48(12) . . ?
C5 C1 P 126.50(11) . . ?
C2 C1 P 123.84(11) . . ?
C3 C2 C1 107.84(13) . . ?
C3 C2 H2 126.1 . . ?
C1 C2 H2 126.1 . . ?
C2 C3 C4 108.40(13) . . ?
C2 C3 H3 125.8 . . ?
C4 C3 H3 125.8 . . ?
C5 C4 C3 108.82(13) . . ?
C5 C4 H4 125.6 . . ?
C3 C4 H4 125.6 . . ?
C4 C5 C1 107.44(13) . . ?
C4 C5 H5 126.3 . . ?
C1 C5 H5 126.3 . . ?
C7 C6 C11 119.27(14) . . ?
C7 C6 P 123.17(12) . . ?
C11 C6 P 117.52(11) . . ?
C8 C7 C6 119.73(16) . . ?
C8 C7 H7 120.1 . . ?
C6 C7 H7 120.1 . . ?
C9 C8 C7 120.07(17) . . ?
C9 C8 H8 120.0 . . ?
C7 C8 H8 120.0 . . ?
C10 C9 C8 120.50(16) . . ?
C10 C9 H9 119.8 . . ?
C8 C9 H9 119.8 . . ?
C9 C10 C11 120.18(17) . . ?
C9 C10 H10 119.9 . . ?
C11 C10 H10 119.9 . . ?
C10 C11 C6 120.25(16) . . ?
C10 C11 H11 119.9 . . ?
C6 C11 H11 119.9 . . ?
C17 C12 C13 118.99(14) . . ?
C17 C12 P 117.18(11) . . ?
C13 C12 P 123.83(11) . . ?
C14 C13 C12 120.17(14) . . ?
C14 C13 H13 119.9 . . ?
C12 C13 H13 119.9 . . ?
C13 C14 C15 120.51(15) . . ?
C13 C14 H14 119.7 . . ?
C15 C14 H14 119.7 . . ?
C16 C15 C14 119.79(15) . . ?
C16 C15 H15 120.1 . . ?
C14 C15 H15 120.1 . . ?
C15 C16 C17 120.26(14) . . ?
C15 C16 H16 119.9 . . ?
C17 C16 H16 119.9 . . ?
C16 C17 C12 120.26(14) . . ?
C16 C17 H17 119.9 . . ?
C12 C17 H17 119.9 . . ?
C19 C18 C23 121.69(13) . . ?
C19 C18 N 120.36(12) . . ?
C23 C18 N 117.94(11) . . ?
C20 C19 C18 117.90(13) . . ?
C20 C19 C24 119.31(13) . . ?
C18 C19 C24 122.77(13) . . ?
C21 C20 C19 121.14(14) . . ?
C21 C20 H20 119.4 . . ?
C19 C20 H20 119.4 . . ?
C20 C21 C22 119.94(14) . . ?
C20 C21 H21 120.0 . . ?
C22 C21 H21 120.0 . . ?
C21 C22 C23 121.30(14) . . ?
C21 C22 H22 119.4 . . ?
C23 C22 H22 119.4 . . ?
C22 C23 C18 117.92(13) . . ?
C22 C23 C27 120.95(13) . . ?
C18 C23 C27 121.08(12) . . ?
C19 C24 C25 112.62(13) . . ?
C19 C24 C26 110.34(13) . . ?
C25 C24 C26 110.52(13) . . ?
C19 C24 H24 107.7 . . ?
C25 C24 H24 107.7 . . ?
C26 C24 H24 107.7 . . ?
C24 C25 H25A 109.5 . . ?
C24 C25 H25B 109.5 . . ?
H25A C25 H25B 109.5 . . ?
C24 C25 H25C 109.5 . . ?
H25A C25 H25C 109.5 . . ?
H25B C25 H25C 109.5 . . ?
C24 C26 H26A 109.5 . . ?
C24 C26 H26B 109.5 . . ?
H26A C26 H26B 109.5 . . ?
C24 C26 H26C 109.5 . . ?
H26A C26 H26C 109.5 . . ?
H26B C26 H26C 109.5 . . ?
C28 C27 C23 109.83(12) . . ?
C28 C27 C29 111.42(14) . . ?
C23 C27 C29 113.49(13) . . ?
C28 C27 H27 107.3 . . ?
C23 C27 H27 107.3 . . ?
C29 C27 H27 107.3 . . ?
C27 C28 H28A 109.5 . . ?
C27 C28 H28B 109.5 . . ?
H28A C28 H28B 109.5 . . ?
C27 C28 H28C 109.5 . . ?
H28A C28 H28C 109.5 . . ?
H28B C28 H28C 109.5 . . ?
C27 C29 H29A 109.5 . . ?
C27 C29 H29B 109.5 . . ?
H29A C29 H29B 109.5 . . ?
C27 C29 H29C 109.5 . . ?
H29A C29 H29C 109.5 . . ?
H29B C29 H29C 109.5 . . ?
C18 N P 125.60(10) . . ?
C18 N H1 118.7(10) . . ?
P N H1 114.5(11) . . ?
N P C1 108.88(7) . . ?
N P C6 114.26(6) . . ?
C1 P C6 108.02(7) . . ?
N P C12 106.46(6) . . ?
C1 P C12 112.42(7) . . ?
C6 P C12 106.89(7) . . ?

loop_
_geom_bond_atom_site_label_1
_geom_bond_atom_site_label_2
_geom_bond_distance
_geom_bond_site_symmetry_2
_geom_bond_publ_flag
C1 C5 1.422(2) . ?
C1 C2 1.426(2) . ?
C1 P 1.7184(14) . ?
C2 C3 1.382(2) . ?
C2 H2 0.9500 . ?
C3 C4 1.413(2) . ?
C3 H3 0.9500 . ?
C4 C5 1.387(2) . ?
C4 H4 0.9500 . ?
C5 H5 0.9500 . ?
C6 C7 1.395(2) . ?
C6 C11 1.396(2) . ?
C6 P 1.8111(15) . ?
C7 C8 1.395(2) . ?
C7 H7 0.9500 . ?
C8 C9 1.382(3) . ?
C8 H8 0.9500 . ?
C9 C10 1.372(3) . ?
C9 H9 0.9500 . ?
C10 C11 1.386(2) . ?
C10 H10 0.9500 . ?
C11 H11 0.9500 . ?
C12 C17 1.3952(19) . ?
C12 C13 1.400(2) . ?
C12 P 1.8137(15) . ?
C13 C14 1.382(2) . ?
C13 H13 0.9500 . ?
C14 C15 1.385(2) . ?
C14 H14 0.9500 . ?
C15 C16 1.383(2) . ?
C15 H15 0.9500 . ?
C16 C17 1.389(2) . ?
C16 H16 0.9500 . ?
C17 H17 0.9500 . ?
C18 C19 1.4042(19) . ?
C18 C23 1.407(2) . ?
C18 N 1.4467(18) . ?
C19 C20 1.400(2) . ?
C19 C24 1.521(2) . ?
C20 C21 1.379(2) . ?
C20 H20 0.9500 . ?
C21 C22 1.389(2) . ?
C21 H21 0.9500 . ?
C22 C23 1.390(2) . ?
C22 H22 0.9500 . ?
C23 C27 1.5271(19) . ?
C24 C25 1.529(2) . ?
C24 C26 1.534(2) . ?
C24 H24 1.0000 . ?
C25 H25A 0.9800 . ?
C25 H25B 0.9800 . ?
C25 H25C 0.9800 . ?
C26 H26A 0.9800 . ?
C26 H26B 0.9800 . ?
C26 H26C 0.9800 . ?
C27 C28 1.526(2) . ?
C27 C29 1.531(2) . ?
C27 H27 1.0000 . ?
C28 H28A 0.9800 . ?
C28 H28B 0.9800 . ?
C28 H28C 0.9800 . ?
C29 H29A 0.9800 . ?
C29 H29B 0.9800 . ?
C29 H29C 0.9800 . ?
N P 1.6490(12) . ?
N H1 0.875(14) . ?

loop_
_geom_torsion_atom_site_label_1
_geom_torsion_atom_site_label_2
_geom_torsion_atom_site_label_3
_geom_torsion_atom_site_label_4
_geom_torsion
_geom_torsion_site_symmetry_1
_geom_torsion_site_symmetry_2
_geom_torsion_site_symmetry_3
_geom_torsion_site_symmetry_4
_geom_torsion_publ_flag
C5 C1 C2 C3 0.28(17) . . . . ?
P C1 C2 C3 164.44(11) . . . . ?
C1 C2 C3 C4 0.35(18) . . . . ?
C2 C3 C4 C5 -0.88(19) . . . . ?
C3 C4 C5 C1 1.04(18) . . . . ?
C2 C1 C5 C4 -0.82(17) . . . . ?
P C1 C5 C4 -164.44(12) . . . . ?
C11 C6 C7 C8 0.5(2) . . . . ?
P C6 C7 C8 -177.15(13) . . . . ?
C6 C7 C8 C9 -0.3(3) . . . . ?
C7 C8 C9 C10 0.2(3) . . . . ?
C8 C9 C10 C11 -0.3(3) . . . . ?
C9 C10 C11 C6 0.5(3) . . . . ?
C7 C6 C11 C10 -0.6(2) . . . . ?
P C6 C11 C10 177.16(14) . . . . ?
C17 C12 C13 C14 1.5(2) . . . . ?
P C12 C13 C14 -178.16(12) . . . . ?
C12 C13 C14 C15 -0.4(2) . . . . ?
C13 C14 C15 C16 -0.6(3) . . . . ?
C14 C15 C16 C17 0.5(3) . . . . ?
C15 C16 C17 C12 0.6(2) . . . . ?
C13 C12 C17 C16 -1.6(2) . . . . ?
P C12 C17 C16 178.10(12) . . . . ?
C23 C18 C19 C20 -3.3(2) . . . . ?
N C18 C19 C20 175.97(13) . . . . ?
C23 C18 C19 C24 174.76(14) . . . . ?
N C18 C19 C24 -6.0(2) . . . . ?
C18 C19 C20 C21 0.3(2) . . . . ?
C24 C19 C20 C21 -177.81(15) . . . . ?
C19 C20 C21 C22 2.0(3) . . . . ?
C20 C21 C22 C23 -1.4(3) . . . . ?
C21 C22 C23 C18 -1.4(2) . . . . ?
C21 C22 C23 C27 175.93(15) . . . . ?
C19 C18 C23 C22 3.8(2) . . . . ?
N C18 C23 C22 -175.43(13) . . . . ?
C19 C18 C23 C27 -173.53(13) . . . . ?
N C18 C23 C27 7.2(2) . . . . ?
C20 C19 C24 C25 -60.88(19) . . . . ?
C18 C19 C24 C25 121.10(15) . . . . ?
C20 C19 C24 C26 63.14(18) . . . . ?
C18 C19 C24 C26 -114.87(15) . . . . ?
C22 C23 C27 C28 -96.09(17) . . . . ?
C18 C23 C27 C28 81.19(17) . . . . ?
C22 C23 C27 C29 29.4(2) . . . . ?
C18 C23 C27 C29 -153.36(14) . . . . ?
C19 C18 N P -90.70(15) . . . . ?
C23 C18 N P 88.59(15) . . . . ?
C18 N P C1 -153.09(11) . . . . ?
C18 N P C6 86.06(12) . . . . ?
C18 N P C12 -31.67(12) . . . . ?
C5 C1 P N -143.02(13) . . . . ?
C2 C1 P N 55.87(14) . . . . ?
C5 C1 P C6 -18.42(15) . . . . ?
C2 C1 P C6 -179.53(12) . . . . ?
C5 C1 P C12 99.27(14) . . . . ?
C2 C1 P C12 -61.84(14) . . . . ?
C7 C6 P N -120.23(13) . . . . ?
C11 C6 P N 62.12(13) . . . . ?
C7 C6 P C1 118.45(13) . . . . ?
C11 C6 P C1 -59.20(13) . . . . ?
C7 C6 P C12 -2.74(14) . . . . ?
C11 C6 P C12 179.61(11) . . . . ?
C17 C12 P N -121.56(12) . . . . ?
C13 C12 P N 58.08(14) . . . . ?
C17 C12 P C1 -2.42(14) . . . . ?
C13 C12 P C1 177.22(12) . . . . ?
C17 C12 P C6 115.94(12) . . . . ?
C13 C12 P C6 -64.42(14) . . . . ?

loop_
_cod_related_entry_id
_cod_related_entry_database
_cod_related_entry_code
1 ChemSpider 21119081
